data_4345658
loop_
_publ_author_name
'Murakami, Taito'
'Yamamoto, Takafumi'
'Takeiri, Fumitaka'
'Nakano, Kousuke'
'Kageyama, Hiroshi'

_publ_section_title
;
 Hypervalent Bismuthides La3MBi5 (M = Ti, Zr, Hf) and Related Antimonides:
 Absence of Superconductivity
;
_journal_name_full 'Inorganic Chemistry'
_journal_paper_doi 10.1021/acs.inorgchem.7b00031
_journal_year 2017
_chemical_formula_moiety La3ZrBi5
_chemical_formula_structural La3ZrBi5
_chemical_formula_sum 'Bi5 La3 Zr'
_chemical_formula_weight 1552.8
_chemical_name_common La3ZrBi5
_chemical_name_systematic La3ZrBi5
_space_group_IT_number 193
_symmetry_cell_setting hexagonal
_symmetry_Int_Tables_number 193
_symmetry_space_group_name_Hall '-P 6c 2'
_symmetry_space_group_name_H-M 'P 63/m c m'
_cell_angle_alpha 90
_cell_angle_beta 90
_cell_angle_gamma 120
_cell_formula_units_Z 2
_cell_length_a 9.76130(6)
_cell_length_b 9.76130(6)
_cell_length_c 6.51972(7)
_cell_measurement_temperature 293
_cell_volume 537.991(7)
_diffrn_ambient_temperature 293
_diffrn_measurement_device_type 'powder diffractometer'
_diffrn_radiation_probe x-ray
_diffrn_radiation_wavelength 0.41987
_exptl_absorpt_coefficient_mu 25.356
_exptl_crystal_colour black
_exptl_crystal_density_diffrn 9.5858
_exptl_crystal_F_000 560
_pd_instr_location ' ?'
_pd_meas_2theta_range_inc 0.01
_pd_meas_2theta_range_max 79.390
_pd_meas_2theta_range_min 0.010
_pd_meas_number_of_points 7939
_pd_proc_2theta_range_inc 0.01
_pd_proc_2theta_range_max 74.99
_pd_proc_2theta_range_min 3.12
_pd_proc_ls_pref_orient_corr none
_pd_proc_ls_profile_function Pseudo-Voigt
_pd_proc_ls_prof_R_factor 0.0445
_pd_proc_ls_prof_wR_expected 0.0208
_pd_proc_ls_prof_wR_factor 0.0630
_refine_ls_goodness_of_fit_all 3.03
_refine_ls_number_constraints 0
_refine_ls_number_parameters 13
_refine_ls_number_restraints 0
_refine_ls_R_factor_all 0.2786
_refine_ls_R_factor_gt 0.1095
_refine_ls_shift/su_max 0.0351
_refine_ls_shift/su_mean 0.0090
_refine_ls_weighting_scheme sigma
_refine_ls_wR_factor_all 0.1234
_refine_ls_wR_factor_gt 0.0970
_cod_data_source_file ic7b00031_si_002.cif
_cod_data_source_block B
_cod_depositor_comments
;
The following automatic conversions were performed:

'_diffrn_radiation_probe' value 'X-ray' changed to 'x-ray' according
to
/home/data/users/saulius/crontab/automatic-downloads/rss-feeds/ACS/lib/dictionaries/cif_core.dic
dictionary named 'cif_core.dic' version 2.4.2 from 2011-04-26.

Automatic conversion script
Id: cif_fix_values 4973 2017-02-22 13:04:09Z antanas 
;
_cod_original_cell_volume 537.991(8)
_cod_original_formula_sum 'Bi5 La3 Zr1'
_cod_database_code 4345658

loop_
_space_group_symop_id
_space_group_symop_operation_xyz
1 x,y,z
2 -y,x-y,z
3 -x+y,-x,z
4 -x,-y,z+1/2
5 y,-x+y,z+1/2
6 x-y,x,z+1/2
7 y,x,-z+1/2
8 x-y,-y,-z+1/2
9 -x,-x+y,-z+1/2
10 -y,-x,-z
11 -x+y,y,-z
12 x,x-y,-z
13 -x,-y,-z
14 y,-x+y,-z
15 x-y,x,-z
16 x,y,-z+1/2
17 -y,x-y,-z+1/2
18 -x+y,-x,-z+1/2
19 -y,-x,z+1/2
20 -x+y,y,z+1/2
21 x,x-y,z+1/2
22 y,x,z
23 x-y,-y,z
24 -x,-x+y,z

loop_
_atom_site_label
_atom_site_type_symbol
_atom_site_fract_x
_atom_site_fract_y
_atom_site_fract_z
_atom_site_adp_type
_atom_site_U_iso_or_equiv
_atom_site_site_symmetry_multiplicity
_atom_site_occupancy
_atom_site_calc_flag
La1 La 0.6187(2) 0 0.25 Uiso 0.0078(5) 6 1 d
Zr1 Zr 0 0 0 Uiso 0.0056(10) 2 1 d
Bi1 Bi 0.26135(13) 0 0.25 Uiso 0.0071(2) 6 1 d
Bi2 Bi 0.333333 0.666667 0 Uiso 0.0077(3) 4 1 d

loop_
_atom_type_symbol
_atom_type_scat_dispersion_real
_atom_type_scat_dispersion_imag
_atom_type_scat_source
Bi -0.6593 4.5860 'International Tables Vol C tables 4.2.6.8 and 6.1.1.1'
La -1.1799 0.9748 'International Tables Vol C tables 4.2.6.8 and 6.1.1.1'
Zr 0.1501 1.6178 'International Tables Vol C tables 4.2.6.8 and 6.1.1.1'

loop_
_geom_angle_atom_site_label_1
_geom_angle_atom_site_label_2
_geom_angle_atom_site_label_3
_geom_angle
La1 Bi1 Bi2 113.50(1)
La1 Bi2 Bi1 22.33(1)
La1 Zr1 Bi1 17.47(1)
La1 Bi1 Zr1 147.43(1)
La1 Bi2 Zr1 47.98(1)
La1 Zr1 Bi2 90.00
Zr1 Bi1 Bi2 61.76(1)
Zr1 Bi2 Bi1 28.24(1)
Zr1 La1 Bi2 42.02(1)
Zr1 Bi2 La1 47.98(1)
Zr1 Bi1 La1 147.43(1)
Zr1 La1 Bi1 15.09(1)
Zr1 Bi1 Bi2 61.76(1)
Bi1 La1 Bi1 90
Bi1 Bi1 La1 90
Bi1 Zr1 Bi2 90
Bi1 Bi2 Zr1 28.24(1)
Bi1 La1 Bi2 44.17(1)
Bi1 Bi2 La1 22.33(1)
Bi2 La1 Bi1 44.17(1)
Bi2 Bi1 La1 113.50(1)
Bi2 Zr1 Bi2 90
Bi2 Bi2 Zr1 27.67(1)
Bi2 La1 Bi2 44.20(1)
Bi2 Bi2 La1 22.99(1)

loop_
_geom_bond_atom_site_label_1
_geom_bond_atom_site_label_2
_geom_bond_distance
La1 Bi2 8.4197(14)
La1 Bi1 3.488(2)
Bi1 Zr1 3.0274(11)
Bi1 Bi2 6.3973(5)
Zr1 Bi2 5.63570(10)
